data_4344133
loop_
_publ_author_name
'Pertierra, P.'
'Garcia, J.R.'
'Salvado, M.A.'
'Garcia-Granda, S.'
'Bortun, A.I.'
'Khainakov, S.A.'

_publ_section_title
;
 Hydrothermal synthesis and structural characterization of
 frameworkmicroporous mixed tin-zirconium silicates with the structure of
 umbite
;
_journal_name_full 'Inorganic Chemistry Communications'
_journal_page_first 824
_journal_page_last 828
_journal_volume 5
_journal_year 2002
_chemical_formula_sum 'H2 K2 O10 Si3 Sn0.25 Zr0.75'
_chemical_name_systematic 'K2 (Sn0.25 Zr0.75) (Si3 O9) (H2 O)'
_space_group_IT_number 19
_symmetry_space_group_name_Hall 'P 2ac 2ab'
_symmetry_space_group_name_H-M 'P 21 21 21'
_cell_angle_alpha 90
_cell_angle_beta 90
_cell_angle_gamma 90
_cell_formula_units_Z 4
_cell_length_a 10.26
_cell_length_b 13.272
_cell_length_c 7.174
_cell_volume 976.889
_citation_journal_id_ASTM ICCOFP
_cod_data_source_file Pertierra_ICCOFP_2002_1140.cif
_cod_data_source_block H2K2O10Si3Sn0.25Zr0.75
_cod_original_cell_volume 976.8887
_cod_database_code 4344133

loop_
_symmetry_equiv_pos_as_xyz
x,y,z
-x+1/2,-y,z+1/2
x+1/2,-y+1/2,-z
-x,y+1/2,-z+1/2

loop_
_atom_site_label
_atom_site_type_symbol
_atom_site_fract_x
_atom_site_fract_y
_atom_site_fract_z
_atom_site_occupancy
_atom_site_U_iso_or_equiv
Zr1 Zr+4 0.4482 0.2126 0.2602 0.75 0.0
Si3 Si+4 0.648 0.336 0.584 1 0.0
O1 O-2 0.411 0.371 0.247 1 0.0
Si1 Si+4 0.184 0.171 0.003 1 0.0
O10 O-2 0.698 0.056 0.832 1 0.0
O3 O-2 0.508 0.069 0.259 1 0.0
O8 O-2 0.086 0.065 0.514 1 0.0
K2 K+1 0.436 0.0755 0.704 1 0.0
O5 O-2 0.621 0.226 0.114 1 0.0
Si2 Si+4 0.027 0.047 0.738 1 0.0
O4 O-2 0.555 0.25 0.504 1 0.0
O9 O-2 0.154 0.078 0.903 1 0.0
Sn1 Sn+4 0.4482 0.2126 0.2602 0.25 0.0
K1 K+1 0.209 0.6299 0.161 1 0.0
O6 O-2 0.293 0.187 0.442 1 0.0
O7 O-2 0.092 0.156 0.189 1 0.0
O2 O-2 0.326 0.208 0.014 1 0.0
